data_2000367
loop_
_publ_author_name
'Eggleston, D. S.'
'Baures, P. W.'
'Grabowska, U.'
'Marson, C. M.'
'Walsgrove, T.'

_publ_section_title
;
 Structures of three tricyclic \g-lactams
;
_journal_issue 12
_journal_name_full 'Acta Crystallographica Section C'
_journal_page_first 2177
_journal_page_last 2181
_journal_paper_doi 10.1107/S0108270192003111
_journal_volume 48
_journal_year 1992
_chemical_formula_sum 'C12 H13 N O'
_chemical_formula_weight 187.24
_space_group_crystal_system monoclinic
_space_group_IT_number 14
_space_group_name_Hall '-P 2ybc'
_space_group_name_H-M_alt 'P 1 21/c 1'
_cell_angle_alpha 90
_cell_angle_beta 103.17(2)
_cell_angle_gamma 90
_cell_formula_units_Z 4
_cell_length_a 14.589(2)
_cell_length_b 8.330(3)
_cell_length_c 8.186(4)
_cell_volume 968.6(6)
_diffrn_radiation_type Mo
_diffrn_radiation_wavelength 0.71073
_exptl_absorpt_coefficient_mu 0.0764
_exptl_crystal_density_diffrn 1.284
_exptl_crystal_F_000 400
_cod_data_source_file gr0201.cif
_cod_data_source_block gr0201a
_cod_depositor_comments
;
 Updating space group information and adding the symmetry operation list.

 Antanas Vaitkus,
 2018-06-15
;
_cod_original_cell_volume 968.6(5)
_cod_original_sg_symbol_H-M 'P 21/c'
_cod_original_formula_sum 'C12 H13 N1 O1'
_cod_database_code 2000367

loop_
_space_group_symop_id
_space_group_symop_operation_xyz
1 x,y,z
2 -x,y+1/2,-z+1/2
3 -x,-y,-z
4 x,-y+1/2,z+1/2

loop_
_atom_site_label
_atom_site_fract_x
_atom_site_fract_y
_atom_site_fract_z
O2 .02051(8) .2193(2) .33820(10)
N1 .08529(9) .1000(2) .1403(2)
C2 .07040(10) .1156(2) .2948(2)
C3 .12350(10) -.0160(2) .4042(2)
C3A .18820(10) -.0885(2) .3012(2)
C4A .30880(10) .0199(2) .1736(2)
C4 .29010(10) -.0206(2) .3427(2)
C5 .39280(10) .0659(2) .1337(2)
C6 .39290(10) .1042(2) -.0312(2)
C7 .31070(10) .0949(2) -.1556(2)
C8 .22670(10) .0493(2) -.1174(2)
C8A .22690(10) .0122(2) .0485(2)
C8B .14450(10) -.0360(2) .1187(2)
C9 .36190(10) -.1341(2) .4488(2)
H1 .057(2) .168(3) .049(3)
H2 .075(2) -.086(4) .429(3)
H3 .161(2) .036(4) .512(3)
H4 .189(2) -.203(3) .310(3)
H5 .107(2) -.123(3) .050(3)
H6 .293(2) .083(3) .409(3)
H7 .167(2) .040(3) -.206(3)
H8 .310(2) .130(4) -.278(3)
H9 .450(2) .140(4) -.061(3)
H10 .453(2) .069(3) .224(3)
H11 .346(2) -.156(4) .554(3)
H12 .360(2) -.235(4) .385(3)
H13 .429(2) -.084(4) .475(4)

loop_
_geom_bond_atom_site_label_1
_geom_bond_atom_site_label_2
_geom_bond_distance
O2 C2 1.2330(10)
N1 C2 1.3380(10)
N1 C8B 1.4600(10)
C2 C3 1.512(2)
C3 C3A 1.526(2)
C3A C4 1.554(2)
C3A C8B 1.548(2)
C4A C4 1.509(2)
C4A C5 1.391(2)
C4A C8A 1.387(2)
C4 C9 1.527(2)
C5 C6 1.388(2)
C6 C7 1.387(2)
C7 C8 1.384(2)
C8 C8A 1.392(2)
C8A C8B 1.5000(10)
N1 H1 0.95(2)
C3 H2 0.98(2)
C3 H3 1.02(2)
C3A H4 0.96(2)
C4 H6 1.02(2)
C5 H10 1.02(2)
C6 H9 0.97(2)
C7 H8 1.04(2)
C8 H7 1.01(2)
C8B H5 1.00(2)
C9 H11 0.96(2)
C9 H12 0.99(2)
C9 H13 1.04(2)
